data_2005765
loop_
_publ_author_name
'Zid, M. F.'
'Jouini, T.'

_publ_contact_author
;
 Professor T. Jouini
 D\'epartement de Chimie
 Facult\'e des Sciences
 1060 Campus Universitaire
 Tunis
 Tunisia.
;
_publ_section_title
;
 K~2~MoO~2~(MoO~2~As~2~O~7~)~2~
;
_journal_issue 12
_journal_name_full 'Acta Crystallographica Section C'
_journal_page_first 2947
_journal_page_last 2949
_journal_paper_doi 10.1107/S0108270196008700
_journal_volume 52
_journal_year 1996
_chemical_formula_iupac 'K2 Mo O2 (Mo O2 As2 O7)2'
_chemical_formula_moiety ' K2MoO2(MoO2As2O7)2 '
_chemical_formula_structural ' K2MoO2(MoO2As2O7)2 '
_chemical_formula_sum 'As4 K2 Mo3 O20'
_chemical_formula_weight 985.70
_chemical_name_systematic
;
 Molybdenyl diarseniate de potassium
;
_space_group_IT_number 15
_symmetry_cell_setting monoclinic
_symmetry_space_group_name_Hall '-C 2yc'
_symmetry_space_group_name_H-M 'C 1 2/c 1'
_audit_creation_method SHELXL
_cell_angle_alpha 90.00
_cell_angle_beta 113.1(2)
_cell_angle_gamma 90.00
_cell_formula_units_Z 4
_cell_length_a 17.479(4)
_cell_length_b 8.929(2)
_cell_length_c 11.959(3)
_cell_measurement_reflns_used 25
_cell_measurement_temperature 293(2)
_cell_measurement_theta_max 12
_cell_measurement_theta_min 6
_cell_volume 1717(3)
_computing_cell_refinement CAD4-EXPRESS
_computing_data_collection 'CAD4-EXPRESS (Duisenberg 1992; Mac\'i\v cek & Yordanov 1992)'
_computing_data_reduction 'MolEN (Fair, 1990)'
_computing_molecular_graphics 'ATOMS (Dowty, 1993)'
_computing_structure_refinement 'SHELXL93 (Sheldrick, 1993)'
_computing_structure_solution 'SHELXS86 (Sheldrick, 1990)'
_diffrn_ambient_temperature 293(2)
_diffrn_measurement_device CAD4
_diffrn_measurement_method ' \w '
_diffrn_radiation_monochromator graphite
_diffrn_radiation_source 'fine-focus sealed tube'
_diffrn_radiation_type MoK\a
_diffrn_radiation_wavelength 0.71069
_diffrn_reflns_av_R_equivalents 0.0356
_diffrn_reflns_av_sigmaI/netI 0.0355
_diffrn_reflns_limit_h_max 20
_diffrn_reflns_limit_h_min -19
_diffrn_reflns_limit_k_max 10
_diffrn_reflns_limit_k_min 0
_diffrn_reflns_limit_l_max 0
_diffrn_reflns_limit_l_min -14
_diffrn_reflns_number 1599
_diffrn_reflns_theta_max 24.98
_diffrn_reflns_theta_min 2.90
_diffrn_standards_decay_% 0.35
_diffrn_standards_interval_time 60
_diffrn_standards_number 1
_exptl_absorpt_coefficient_mu 10.398
_exptl_absorpt_correction_T_max 0.375
_exptl_absorpt_correction_T_min 0.364
_exptl_absorpt_correction_type 'empirique via \y scan (North, Phillips & Mathews, 1968)'
_exptl_crystal_colour Jaunatre
_exptl_crystal_density_diffrn 3.814
_exptl_crystal_density_meas ?
_exptl_crystal_description prismatique
_exptl_crystal_F_000 1824
_exptl_crystal_size_max 0.14
_exptl_crystal_size_mid 0.09
_exptl_crystal_size_min 0.09
_refine_diff_density_max 0.874
_refine_diff_density_min -1.216
_refine_ls_extinction_coef 0.00140(10)
_refine_ls_extinction_method 'SHELXL93 (Sheldrick, 1993)'
_refine_ls_goodness_of_fit_all 1.106
_refine_ls_goodness_of_fit_obs 1.108
_refine_ls_matrix_type full
_refine_ls_number_parameters 133
_refine_ls_number_reflns 1507
_refine_ls_number_restraints 0
_refine_ls_restrained_S_all 1.106
_refine_ls_restrained_S_obs 1.108
_refine_ls_R_factor_all 0.0436
_refine_ls_R_factor_obs 0.0303
_refine_ls_shift/esd_max 0.000
_refine_ls_shift/esd_mean 0.000
_refine_ls_structure_factor_coef Fsqd
_refine_ls_weighting_details 'w = 1/[\s^2^(Fo^2^)+(0.0376P)^2^+10.5034P] where P=(Fo^2^+2Fc^2^)/3'
_refine_ls_weighting_scheme calc
_refine_ls_wR_factor_all 0.0744
_refine_ls_wR_factor_obs 0.0670
_reflns_number_observed 1243
_reflns_number_total 1507
_reflns_observed_criterion >2sigma(I)
_cod_data_source_file du1162.cif
_cod_data_source_block ZID5
_cod_depositor_comments
;
The following automatic conversions were performed:

'_chemical_melting_point' value 'none' was changed to '?' - the value
is undefined or not given.

Automatic conversion script
Id: cif_fix_values 1715 2011-07-08 13:25:40Z adriana 

The following automatic conversions were performed:

'_exptl_crystal_density_meas' value 'none' was changed to '?' - the
value is perceived as not measured.

Automatic conversion script
Id: cif_fix_values 3008 2015-01-20 13:52:24Z robertas 

The following automatic conversions were performed:

'_refine_ls_weighting_scheme' value 'calc w =
1/[\s^2^(Fo^2^)+(0.0376P)^2^+10.5034P] where P=(Fo^2^+2Fc^2^)/3' was
changed to 'calc'. New tag '_refine_ls_weighting_details' was
created. The value of the new tag was set to 'w =
1/[\s^2^(Fo^2^)+(0.0376P)^2^+10.5034P] where P=(Fo^2^+2Fc^2^)/3'.

Automatic conversion script
Id: cif_fix_values 3143 2015-03-26 13:38:13Z robertas 
;
_cod_original_cell_volume 1716.8(7)
_cod_original_sg_symbol_Hall ' -C 2yc '
_cod_original_sg_symbol_H-M ' C 2/c'
_cod_database_code 2005765

loop_
_symmetry_equiv_pos_as_xyz
'x, y, z'
'-x, y, -z+1/2'
'x+1/2, y+1/2, z'
'-x+1/2, y+1/2, -z+1/2'
'-x, -y, -z'
'x, -y, z-1/2'
'-x+1/2, -y+1/2, -z'
'x+1/2, -y+1/2, z-1/2'

loop_
_atom_site_aniso_label
_atom_site_aniso_U_11
_atom_site_aniso_U_22
_atom_site_aniso_U_33
_atom_site_aniso_U_12
_atom_site_aniso_U_13
_atom_site_aniso_U_23
Mo1 0.0069(4) 0.0099(4) 0.0085(4) 0.000 0.0014(3) 0.000
Mo2 0.0101(3) 0.0097(3) 0.0094(3) -0.0017(2) 0.0038(2) -0.0013(2)
As1 0.0072(3) 0.0085(3) 0.0074(3) -0.0005(3) 0.0006(2) 0.0009(3)
As2 0.0079(3) 0.0087(3) 0.0075(3) -0.0007(2) 0.0027(3) -0.0009(3)
K1 0.0340(10) 0.0310(10) 0.0176(8) -0.0160(8) 0.0065(7) -0.0021(7)
O1 0.020(3) 0.024(3) 0.020(3) -0.005(2) 0.008(2) -0.006(2)
O2 0.014(2) 0.008(2) 0.016(2) -0.002(2) 0.008(2) -0.003(2)
O3 0.009(2) 0.018(3) 0.013(2) -0.003(2) 0.001(2) -0.006(2)
O4 0.031(3) 0.025(3) 0.019(3) -0.007(2) 0.015(2) 0.000(2)
O5 0.011(2) 0.028(3) 0.016(3) -0.003(2) 0.002(2) -0.002(2)
O6 0.025(3) 0.013(2) 0.010(2) -0.001(2) 0.003(2) -0.004(2)
O7 0.015(2) 0.011(2) 0.013(2) 0.003(2) 0.000(2) 0.000(2)
O8 0.016(2) 0.012(2) 0.013(2) -0.001(2) 0.007(2) 0.005(2)
O9 0.018(2) 0.013(2) 0.006(2) 0.003(2) 0.003(2) -0.001(2)
O10 0.007(2) 0.021(2) 0.010(2) 0.005(2) 0.002(2) 0.004(2)

loop_
_atom_site_label
_atom_site_occupancy
_atom_site_fract_x
_atom_site_fract_y
_atom_site_fract_z
_atom_site_U_iso_or_equiv
_atom_site_thermal_displace_type
_atom_site_calc_flag
_atom_site_refinement_flags
_atom_site_type_symbol
Mo1 1 0.0000 0.07625(9) 0.2500 0.0089(2) Uani d S Mo
Mo2 1 0.33253(3) 0.00224(6) 0.63929(5) 0.0097(2) Uani d . Mo
As1 1 0.14033(4) 0.15230(7) -0.03936(6) 0.0084(2) Uani d . As
As2 1 0.18233(4) 0.15611(7) 0.23339(5) 0.0081(2) Uani d . As
K1 1 0.4003(1) 0.2572(2) 0.3932(1) 0.0286(4) Uani d . K
O1 1 0.0341(3) 0.1966(6) 0.3682(4) 0.021(1) Uani d . O
O2 1 0.1094(3) 0.0333(5) 0.2354(4) 0.012(1) Uani d . O
O3 1 0.0413(3) 0.1134(5) -0.1231(4) 0.015(1) Uani d . O
O4 1 0.3665(3) 0.0402(6) 0.5291(4) 0.024(1) Uani d . O
O5 1 0.4208(3) -0.0054(6) 0.7655(4) 0.019(1) Uani d . O
O6 1 0.2021(3) 0.2893(5) 0.3368(4) 0.017(1) Uani d . O
O7 1 0.2010(3) 0.0027(5) 0.0103(4) 0.015(1) Uani d . O
O8 1 0.1769(3) 0.2772(5) -0.1109(4) 0.013(1) Uani d . O
O9 1 0.1393(3) 0.2430(5) 0.0912(4) 0.013(1) Uani d . O
O10 1 0.2688(3) 0.0670(5) 0.2560(4) 0.013(1) Uani d . O

loop_
_atom_type_symbol
_atom_type_description
_atom_type_scat_dispersion_real
_atom_type_scat_dispersion_imag
_atom_type_scat_source
O O 0.0106 0.0060 'International Tables Vol C Tables 4.2.6.8 and 6.1.1.4'
K K 0.2009 0.2494 'International Tables Vol C Tables 4.2.6.8 and 6.1.1.4'
As As 0.0499 2.0058 'International Tables Vol C Tables 4.2.6.8 and 6.1.1.4'
Mo Mo -1.6832 0.6857 'International Tables Vol C Tables 4.2.6.8 and 6.1.1.4'

loop_
_geom_angle_atom_site_label_1
_geom_angle_atom_site_label_2
_geom_angle_atom_site_label_3
_geom_angle_site_symmetry_1
_geom_angle_site_symmetry_3
_geom_angle
_geom_angle_publ_flag
O1 Mo1 O1 2 . 100.9(4) y
O1 Mo1 O2 2 2 99.1(3) y
O1 Mo1 O2 . 2 94.8(2) y
O1 Mo1 O2 2 . 94.8(2) y
O1 Mo1 O2 . . 99.1(2) y
O2 Mo1 O2 2 . 158.1(2) y
O1 Mo1 O3 2 6_556 168.9(2) y
O1 Mo1 O3 . 6_556 90.0(2) y
O2 Mo1 O3 2 6_556 82.0(2) y
O2 Mo1 O3 . 6_556 81.2(2) y
O1 Mo1 O3 2 5 90.0(2) y
O1 Mo1 O3 . 5 168.9(2) y
O2 Mo1 O3 2 5 81.2(2) y
O2 Mo1 O3 . 5 82.0(2) y
O3 Mo1 O3 6_556 5 79.2(3) y
O1 Mo1 K1 2 3_445 137.1(2) n
O4 Mo2 O5 . . 103.3(2) y
O4 Mo2 O6 . 7_556 98.2(2) y
O5 Mo2 O6 . 7_556 97.5(2) y
O4 Mo2 O8 . 4_545 95.7(2) y
O5 Mo2 O8 . 4_545 95.5(2) y
O6 Mo2 O8 7_556 4_545 158.2(2) y
O4 Mo2 O10 . 6_556 169.4(2) y
O5 Mo2 O10 . 6_556 86.2(2) y
O6 Mo2 O10 7_556 6_556 85.1(2) y
O8 Mo2 O10 4_545 6_556 78.4(2) y
O4 Mo2 O7 . 6_556 92.7(2) y
O5 Mo2 O7 . 6_556 164.0(2) y
O6 Mo2 O7 7_556 6_556 80.2(2) y
O8 Mo2 O7 4_545 6_556 82.5(2) y
O10 Mo2 O7 6_556 6_556 77.9(2) y
O4 Mo2 K1 . 6_556 133.3(2) n
O3 As1 O7 . . 114.5(2) y
O3 As1 O8 . . 110.3(2) y
O7 As1 O8 . . 113.5(2) y
O3 As1 O9 . . 105.0(3) y
O7 As1 O9 . . 106.2(2) y
O8 As1 O9 . . 106.5(2) y
O10 As2 O6 . . 108.6(3) y
O10 As2 O2 . . 109.6(2) y
O6 As2 O2 . . 113.2(2) y
O10 As2 O9 . . 113.2(3) y
O6 As2 O9 . . 107.0(2) y
O2 As2 O9 . . 105.3(3) y
O10 As2 K1 . . 47.5(2) n
As2 O2 Mo1 . . 128.5(2) n
As1 O3 Mo1 . 5 124.0(3) n
As2 O6 Mo2 . 7_556 141.8(3) n
As1 O7 Mo2 . 6 127.5(3) n
As1 O8 Mo2 . 4 136.0(3) n
As2 O9 As1 . . 120.5(3) n
As2 O10 Mo2 . 6 134.5(3) n

loop_
_geom_bond_atom_site_label_1
_geom_bond_atom_site_label_2
_geom_bond_site_symmetry_2
_geom_bond_distance
_geom_bond_publ_flag
Mo1 O1 2 1.687(5) y
Mo1 O1 . 1.687(5) y
Mo1 O2 2 2.024(4) y
Mo1 O2 . 2.024(4) y
Mo1 O3 6_556 2.199(5) y
Mo1 O3 5 2.199(5) y
Mo1 K1 3_445 4.052(3) n
Mo1 K1 4_545 4.053(3) n
Mo2 O4 . 1.679(5) y
Mo2 O5 . 1.684(6) y
Mo2 O6 7_556 2.011(5) y
Mo2 O8 4_545 2.034(5) y
Mo2 O10 6_556 2.189(5) y
Mo2 O7 6_556 2.210(7) y
Mo2 K1 6_556 3.629(4) n
As1 O3 . 1.660(5) y
As1 O7 . 1.664(5) y
As1 O8 . 1.678(4) y
As1 O9 . 1.765(4) y
As2 O10 . 1.634(4) y
As2 O6 . 1.652(4) y
As2 O2 . 1.689(4) y
As2 O9 . 1.749(5) y
As2 K1 . 3.643(7) n
As2 K1 4_545 3.918(3) n
K1 O1 7_556 2.657(6) y
K1 O4 . 2.739(5) y
K1 O3 8_556 2.797(5) y
K1 O10 . 2.811(6) y
K1 O5 6 2.819(6) y
K1 O2 4 2.875(5) y
K1 O8 7 3.121(7) y
K1 O6 . 3.273(6) y
K1 O7 4 3.299(5) y
K1 Mo2 6 3.629(4) n
K1 As2 4 3.918(3) n
